data_4083070
loop_
_publ_author_name
'Swarts, Andrew J.'
'Zheng, Feng'
'Smith, Vincent J.'
'Nordlander, Ebbe'
'Mapolie, Selwyn F.'

_publ_section_title
;
 Reactivity of Bis(pyridyl)-N-alkylaminato Methylpalladium Complexes
 toward Ethylene: Insights from Experiment and Theory
;
_journal_issue 9
_journal_name_full Organometallics
_journal_page_first 2247
_journal_paper_doi 10.1021/om5001293
_journal_volume 33
_journal_year 2014
_chemical_formula_moiety 'C14 H18 Cl N3 Pd'
_chemical_formula_sum 'C14 H18 Cl N3 Pd'
_chemical_formula_weight 370.16
_chemical_name_common 1e
_space_group_IT_number 15
_symmetry_cell_setting monoclinic
_symmetry_space_group_name_Hall '-C 2yc'
_symmetry_space_group_name_H-M 'C 1 2/c 1'
_atom_sites_solution_hydrogens geom
_atom_sites_solution_primary direct
_atom_sites_solution_secondary difmap
_audit_creation_method SHELXL-97
_cell_angle_alpha 90.00
_cell_angle_beta 104.5240(10)
_cell_angle_gamma 90.00
_cell_formula_units_Z 8
_cell_length_a 13.7860(7)
_cell_length_b 9.6587(5)
_cell_length_c 22.2882(13)
_cell_measurement_reflns_used 4832
_cell_measurement_temperature 100(2)
_cell_measurement_theta_max 28.21
_cell_measurement_theta_min 2.60
_cell_volume 2872.9(3)
_computing_cell_refinement 'Bruker SAINT'
_computing_data_collection 'Bruker APEX2'
_computing_data_reduction 'Bruker SAINT'
_computing_molecular_graphics 'X-Seed (Atwood & Barbour, 2003)'
_computing_publication_material 'X-Seed (Atwood & Barbour, 2003)'
_computing_structure_refinement 'SHELXL-97 (Sheldrick, 2008)'
_computing_structure_solution 'SHELXS-97 (Sheldrick, 2008)'
_diffrn_ambient_temperature 100(2)
_diffrn_measured_fraction_theta_full 0.997
_diffrn_measured_fraction_theta_max 0.909
_diffrn_measurement_device_type 'Bruker APEX-II CCD'
_diffrn_measurement_method '\f and \w scans'
_diffrn_radiation_monochromator graphite
_diffrn_radiation_source 'fine-focus sealed tube'
_diffrn_radiation_type MoK\a
_diffrn_radiation_wavelength 0.71073
_diffrn_reflns_av_R_equivalents 0.0189
_diffrn_reflns_av_sigmaI/netI 0.0232
_diffrn_reflns_limit_h_max 17
_diffrn_reflns_limit_h_min -18
_diffrn_reflns_limit_k_max 11
_diffrn_reflns_limit_k_min -12
_diffrn_reflns_limit_l_max 14
_diffrn_reflns_limit_l_min -29
_diffrn_reflns_number 8691
_diffrn_reflns_theta_full 25.00
_diffrn_reflns_theta_max 28.24
_diffrn_reflns_theta_min 2.60
_exptl_absorpt_coefficient_mu 1.467
_exptl_absorpt_correction_T_max 0.7875
_exptl_absorpt_correction_T_min 0.7133
_exptl_absorpt_correction_type numerical
_exptl_absorpt_process_details 'SADABS (Bruker, 2002)'
_exptl_crystal_colour yellow
_exptl_crystal_density_diffrn 1.712
_exptl_crystal_density_method 'not measured'
_exptl_crystal_description block
_exptl_crystal_F_000 1488
_exptl_crystal_size_max 0.25
_exptl_crystal_size_mid 0.22
_exptl_crystal_size_min 0.17
_refine_diff_density_max 0.559
_refine_diff_density_min -0.623
_refine_diff_density_rms 0.084
_refine_ls_extinction_method none
_refine_ls_goodness_of_fit_ref 1.101
_refine_ls_hydrogen_treatment mixed
_refine_ls_matrix_type full
_refine_ls_number_parameters 170
_refine_ls_number_reflns 3234
_refine_ls_number_restraints 0
_refine_ls_restrained_S_all 1.101
_refine_ls_R_factor_all 0.0284
_refine_ls_R_factor_gt 0.0259
_refine_ls_shift/su_max 0.001
_refine_ls_shift/su_mean 0.000
_refine_ls_structure_factor_coef Fsqd
_refine_ls_weighting_details 'calc w=1/[\s^2^(Fo^2^)+(0.0248P)^2^+7.9709P] where P=(Fo^2^+2Fc^2^)/3'
_refine_ls_weighting_scheme calc
_refine_ls_wR_factor_gt 0.0620
_refine_ls_wR_factor_ref 0.0630
_reflns_number_gt 3015
_reflns_number_total 3234
_reflns_threshold_expression >2sigma(I)
_cod_data_source_file om5001293_si_001.cif
_cod_data_source_block C:\1e.cif
_cod_depositor_comments
;Adding full bibliography for 4083070--4083072.cif.

The following automatic conversions were performed:

data name '_iucr_refine_instruction_details' was replaced with
'_iucr_refine_instructions_details' as specified in the replacement
file 'data/replacement-values/replacement_tags.lst'.

Automatic conversion script
Id: cif_correct_tags 9268 2022-04-12 08:56:07Z antanas 
;
_cod_original_sg_symbol_H-M C2/c
_cod_database_code 4083070

loop_
_symmetry_equiv_pos_as_xyz
'x, y, z'
'-x, y, -z+1/2'
'x+1/2, y+1/2, z'
'-x+1/2, y+1/2, -z+1/2'
'-x, -y, -z'
'x, -y, z-1/2'
'-x+1/2, -y+1/2, -z'
'x+1/2, -y+1/2, z-1/2'

loop_
_atom_site_label
_atom_site_type_symbol
_atom_site_fract_x
_atom_site_fract_y
_atom_site_fract_z
_atom_site_U_iso_or_equiv
_atom_site_adp_type
_atom_site_occupancy
_atom_site_symmetry_multiplicity
_atom_site_calc_flag
_atom_site_refinement_flags
Pd1 Pd 0.044134(13) 0.269794(18) 0.123153(8) 0.01322(7) Uani 1 1 d .
N1 N -0.10788(15) 0.2844(2) 0.11169(9) 0.0144(4) Uani 1 1 d .
C1 C -0.16682(19) 0.1834(3) 0.12572(11) 0.0164(5) Uani 1 1 d .
C1' C 0.10666(18) 0.5249(3) 0.21403(11) 0.0172(5) Uani 1 1 d .
C2 C -0.26956(19) 0.1855(3) 0.10097(12) 0.0194(5) Uani 1 1 d .
H2 H -0.3102 0.1125 0.1096 0.023 Uiso 1 1 calc R
N3 N -0.08630(15) 0.5048(2) 0.07108(9) 0.0169(4) Uani 1 1 d .
C3 C -0.31255(19) 0.2949(3) 0.06363(12) 0.0204(5) Uani 1 1 d .
H3 H -0.3825 0.2951 0.0448 0.024 Uiso 1 1 calc R
C3' C 0.0536(2) 0.7557(3) 0.18547(13) 0.0222(5) Uani 1 1 d .
H3' H 0.0590 0.8526 0.1929 0.027 Uiso 1 1 calc R
C4 C -0.25341(19) 0.4038(3) 0.05389(12) 0.0190(5) Uani 1 1 d .
H4 H -0.2825 0.4822 0.0304 0.023 Uiso 1 1 calc R
C4' C -0.01459(4) 0.70521(6) 0.13348(3) 0.0194(5) Uani 1 1 d .
H4' H -0.0579 0.7659 0.1055 0.023 Uiso 1 1 calc R
Cl1 Cl 0.21324(4) 0.26077(6) 0.12547(3) 0.02273(14) Uani 1 1 d R
N1' N 0.04394(4) 0.47468(6) 0.16159(3) 0.0147(4) Uani 1 1 d R
C2' C 0.11375(4) 0.66532(6) 0.22654(3) 0.0195(5) Uani 1 1 d R
H2' H 0.159(2) 0.696(3) 0.2619(14) 0.023 Uiso 1 1 d .
C5 C -0.15041(18) 0.3965(2) 0.07906(11) 0.0149(5) Uani 1 1 d .
C5' C -0.01786(18) 0.5629(3) 0.12343(11) 0.0159(5) Uani 1 1 d .
C6 C -0.1256(2) 0.5993(3) 0.01859(13) 0.0255(6) Uani 1 1 d .
H6A H -0.1617 0.5457 -0.0175 0.038 Uiso 1 1 calc R
H6B H -0.0699 0.6489 0.0083 0.038 Uiso 1 1 calc R
H6C H -0.1714 0.6661 0.0300 0.038 Uiso 1 1 calc R
C7 C -0.1187(2) 0.0736(3) 0.17112(13) 0.0221(5) Uani 1 1 d .
H7C H -0.0460 0.0753 0.1762 0.033 Uiso 1 1 calc R
H7B H -0.1450 -0.0173 0.1556 0.033 Uiso 1 1 calc R
H7A H -0.1336 0.0912 0.2112 0.033 Uiso 1 1 calc R
C7' C 0.1681(2) 0.4216(3) 0.25741(12) 0.0226(5) Uani 1 1 d .
H7'C H 0.1240 0.3512 0.2680 0.034 Uiso 1 1 calc R
H7'B H 0.2048 0.4687 0.2952 0.034 Uiso 1 1 calc R
H7'A H 0.2158 0.3773 0.2374 0.034 Uiso 1 1 calc R
C8 C 0.02903(17) 0.0832(2) 0.07602(11) 0.0139(5) Uani 1 1 d .
H8A H -0.0414 0.0546 0.0655 0.021 Uiso 1 1 calc R
H8B H 0.0699 0.0125 0.1023 0.021 Uiso 1 1 calc R
H8C H 0.0515 0.0940 0.0379 0.021 Uiso 1 1 calc R

loop_
_atom_site_aniso_label
_atom_site_aniso_U_11
_atom_site_aniso_U_22
_atom_site_aniso_U_33
_atom_site_aniso_U_23
_atom_site_aniso_U_13
_atom_site_aniso_U_12
Pd1 0.01376(10) 0.01145(10) 0.01470(10) -0.00053(7) 0.00404(7) 0.00057(7)
N1 0.0161(10) 0.0135(10) 0.0139(10) -0.0026(8) 0.0045(8) -0.0016(8)
C1 0.0205(12) 0.0143(11) 0.0162(11) -0.0043(9) 0.0076(9) -0.0014(9)
C1' 0.0166(12) 0.0214(13) 0.0156(11) -0.0001(10) 0.0078(9) -0.0022(10)
C2 0.0207(13) 0.0200(12) 0.0201(12) -0.0055(10) 0.0102(10) -0.0057(10)
N3 0.0184(10) 0.0166(10) 0.0150(10) 0.0014(8) 0.0027(8) -0.0004(8)
C3 0.0161(12) 0.0252(13) 0.0209(13) -0.0052(10) 0.0067(10) -0.0002(10)
C3' 0.0254(14) 0.0146(12) 0.0281(14) -0.0038(10) 0.0095(11) -0.0014(10)
C4 0.0178(12) 0.0211(13) 0.0184(12) -0.0020(10) 0.0053(10) 0.0029(10)
C4' 0.0205(13) 0.0147(12) 0.0236(13) 0.0012(10) 0.0063(10) 0.0003(10)
Cl1 0.0191(3) 0.0268(3) 0.0222(3) 0.0008(2) 0.0050(2) 0.0017(2)
N1' 0.0156(10) 0.0141(10) 0.0159(10) 0.0009(8) 0.0069(8) -0.0004(8)
C2' 0.0205(13) 0.0212(13) 0.0178(12) -0.0045(10) 0.0066(10) -0.0050(10)
C5 0.0173(12) 0.0150(11) 0.0134(11) -0.0030(9) 0.0060(9) 0.0009(9)
C5' 0.0168(12) 0.0167(12) 0.0164(12) -0.0005(9) 0.0084(9) -0.0011(9)
C6 0.0301(15) 0.0235(14) 0.0215(13) 0.0049(11) 0.0039(11) 0.0002(11)
C7 0.0252(14) 0.0158(12) 0.0263(14) 0.0015(10) 0.0083(11) -0.0021(10)
C7' 0.0286(14) 0.0226(13) 0.0152(12) 0.0007(10) 0.0026(10) 0.0002(11)
C8 0.0117(11) 0.0137(11) 0.0169(11) -0.0004(9) 0.0046(9) 0.0044(9)

loop_
_atom_type_symbol
_atom_type_description
_atom_type_scat_dispersion_real
_atom_type_scat_dispersion_imag
_atom_type_scat_source
C C 0.0033 0.0016 'International Tables Vol C Tables 4.2.6.8 and 6.1.1.4'
H H 0.0000 0.0000 'International Tables Vol C Tables 4.2.6.8 and 6.1.1.4'
N N 0.0061 0.0033 'International Tables Vol C Tables 4.2.6.8 and 6.1.1.4'
Cl Cl 0.1484 0.1585 'International Tables Vol C Tables 4.2.6.8 and 6.1.1.4'
Pd Pd -0.9988 1.0072 'International Tables Vol C Tables 4.2.6.8 and 6.1.1.4'

loop_
_geom_angle_atom_site_label_1
_geom_angle_atom_site_label_2
_geom_angle_atom_site_label_3
_geom_angle
N1 Pd1 C8 91.54(8)
N1 Pd1 N1' 83.31(6)
C8 Pd1 N1' 172.08(7)
N1 Pd1 Cl1 174.03(6)
C8 Pd1 Cl1 87.20(7)
N1' Pd1 Cl1 97.3
C5 N1 C1 119.7(2)
C5 N1 Pd1 114.40(16)
C1 N1 Pd1 125.08(17)
N1 C1 C2 120.6(2)
N1 C1 C7 118.3(2)
C2 C1 C7 121.0(2)
N1' C1' C2' 121.43(19)
N1' C1' C7' 117.0(2)
C2' C1' C7' 121.6(2)
C3 C2 C1 119.5(2)
C3 C2 H2 120.3
C1 C2 H2 120.3
C5 N3 C5' 119.90(19)
C5 N3 C6 116.2(2)
C5' N3 C6 116.3(2)
C4 C3 C2 119.7(2)
C4 C3 H3 120.1
C2 C3 H3 120.1
C2' C3' C4' 120.03(19)
C2' C3' H3' 120.0
C4' C3' H3' 120.0
C3 C4 C5 118.8(2)
C3 C4 H4 120.6
C5 C4 H4 120.6
C3' C4' C5' 118.06(15)
C3' C4' H4' 121.0
C5' C4' H4' 121.0
C5' N1' C1' 118.92(16)
C5' N1' Pd1 113.18(11)
C1' N1' Pd1 127.30(11)
C3' C2' C1' 119.09(16)
C3' C2' H2' 122.0(19)
C1' C2' H2' 118.9(19)
N1 C5 C4 121.2(2)
N1 C5 N3 117.5(2)
C4 C5 N3 121.4(2)
N1' C5' C4' 122.26(19)
N1' C5' N3 117.01(19)
C4' C5' N3 120.7(2)
N3 C6 H6A 109.5
N3 C6 H6B 109.5
H6A C6 H6B 109.5
N3 C6 H6C 109.5
H6A C6 H6C 109.5
H6B C6 H6C 109.5
C1 C7 H7C 109.5
C1 C7 H7B 109.5
H7C C7 H7B 109.5
C1 C7 H7A 109.5
H7C C7 H7A 109.5
H7B C7 H7A 109.5
C1' C7' H7'C 109.5
C1' C7' H7'B 109.5
H7'C C7' H7'B 109.5
C1' C7' H7'A 109.5
H7'C C7' H7'A 109.5
H7'B C7' H7'A 109.5
Pd1 C8 H8A 109.5
Pd1 C8 H8B 109.5
H8A C8 H8B 109.5
Pd1 C8 H8C 109.5
H8A C8 H8C 109.5
H8B C8 H8C 109.5

loop_
_geom_bond_atom_site_label_1
_geom_bond_atom_site_label_2
_geom_bond_distance
Pd1 N1 2.051(2)
Pd1 C8 2.070(2)
Pd1 N1' 2.1566
Pd1 Cl1 2.3205
N1 C5 1.354(3)
N1 C1 1.355(3)
C1 C2 1.385(4)
C1 C7 1.500(4)
C1' N1' 1.357(3)
C1' C2' 1.383(3)
C1' C7' 1.495(4)
C2 C3 1.383(4)
C2 H2 0.9500
N3 C5 1.409(3)
N3 C5' 1.419(3)
N3 C6 1.475(3)
C3 C4 1.381(4)
C3 H3 0.9500
C3' C2' 1.381(3)
C3' C4' 1.385(3)
C3' H3' 0.9500
C4 C5 1.392(3)
C4 H4 0.9500
C4' C5' 1.391(3)
C4' H4' 0.9500
N1' C5' 1.346(3)
C2' H2' 0.92(3)
C6 H6A 0.9800
C6 H6B 0.9800
C6 H6C 0.9800
C7 H7C 0.9800
C7 H7B 0.9800
C7 H7A 0.9800
C7' H7'C 0.9800
C7' H7'B 0.9800
C7' H7'A 0.9800
C8 H8A 0.9800
C8 H8B 0.9800
C8 H8C 0.9800

loop_
_geom_torsion_atom_site_label_1
_geom_torsion_atom_site_label_2
_geom_torsion_atom_site_label_3
_geom_torsion_atom_site_label_4
_geom_torsion
C8 Pd1 N1 C5 -118.77(17)
N1' Pd1 N1 C5 55.19(16)
C8 Pd1 N1 C1 51.0(2)
N1' Pd1 N1 C1 -135.04(19)
C5 N1 C1 C2 7.6(3)
Pd1 N1 C1 C2 -161.65(18)
C5 N1 C1 C7 -169.3(2)
Pd1 N1 C1 C7 21.4(3)
N1 C1 C2 C3 -2.6(4)
C7 C1 C2 C3 174.2(2)
C1 C2 C3 C4 -3.1(4)
C2 C3 C4 C5 3.9(4)
C2' C3' C4' C5' -1.9(3)
C2' C1' N1' C5' -5.0(3)
C7' C1' N1' C5' 175.35(19)
C2' C1' N1' Pd1 165.37(10)
C7' C1' N1' Pd1 -14.3(3)
N1 Pd1 N1' C5' -53.65(13)
Cl1 Pd1 N1' C5' 120.37(11)
N1 Pd1 N1' C1' 135.50(14)
Cl1 Pd1 N1' C1' -50.48(14)
C4' C3' C2' C1' 1.7(3)
N1' C1' C2' C3' 1.8(3)
C7' C1' C2' C3' -178.6(2)
C1 N1 C5 C4 -6.9(3)
Pd1 N1 C5 C4 163.51(18)
C1 N1 C5 N3 173.7(2)
Pd1 N1 C5 N3 -15.9(3)
C3 C4 C5 N1 1.1(4)
C3 C4 C5 N3 -179.5(2)
C5' N3 C5 N1 -52.9(3)
C6 N3 C5 N1 158.5(2)
C5' N3 C5 C4 127.7(2)
C6 N3 C5 C4 -20.9(3)
C1' N1' C5' C4' 4.8(3)
Pd1 N1' C5' C4' -166.85(13)
C1' N1' C5' N3 -176.34(18)
Pd1 N1' C5' N3 12.0(2)
C3' C4' C5' N1' -1.4(3)
C3' C4' C5' N3 179.8(2)
C5 N3 C5' N1' 53.6(3)
C6 N3 C5' N1' -157.8(2)
C5 N3 C5' C4' -127.6(2)
C6 N3 C5' C4' 21.0(3)
